data_7036599
loop_
_publ_author_name
'Kl\"ocker, Hans'
'Layh, Marcus'
'Hepp, Alexander'
'Uhl, Werner'

_publ_section_title
;
 Hydroalumination of alkynyl-aminophosphines as a promising tool for the
 synthesis of unusual phosphines: P-N bond activation, a transient
 phosphaallene, a zwitterionic AlP2C2 heterocycle and a masked Al/P-based
 frustrated Lewis pair.
;
_journal_issue 5
_journal_name_full 'Dalton transactions (Cambridge, England : 2003)'
_journal_page_first 2031
_journal_page_last 2043
_journal_paper_doi 10.1039/c5dt02825f
_journal_volume 45
_journal_year 2016
_chemical_formula_sum 'C15 H20 Cl P'
_chemical_formula_weight 266.73
_chemical_name_systematic
;
 ?
;
_chemical_properties_physical 'Air-sensitive, Hygroscopic'
_space_group_crystal_system monoclinic
_space_group_IT_number 14
_space_group_name_Hall '-P 2yn'
_space_group_name_H-M_alt 'P 1 21/n 1'
_symmetry_space_group_name_Hall '-P 2yn'
_symmetry_space_group_name_H-M 'P 1 21/n 1'
_atom_sites_solution_hydrogens geom
_audit_creation_method SHELXL-2013
_audit_update_record
;
2015-07-22 deposited with the CCDC.
2015-09-14 downloaded from the CCDC.
;
_cell_angle_alpha 90
_cell_angle_beta 95.263(3)
_cell_angle_gamma 90
_cell_formula_units_Z 4
_cell_length_a 8.8446(5)
_cell_length_b 13.6377(11)
_cell_length_c 12.7896(10)
_cell_measurement_reflns_used 9935
_cell_measurement_temperature 153(2)
_cell_measurement_theta_max 30.02
_cell_measurement_theta_min 2.193
_cell_volume 1536.18(19)
_computing_cell_refinement 'Bruker SAINT+'
_computing_data_collection 'Bruker SMART'
_computing_data_reduction 'Bruker SHELXTL'
_computing_molecular_graphics 'Bruker SHELXTL'
_computing_publication_material 'Bruker SHELXTL'
_computing_structure_refinement 'SHELXL-2013 (Sheldrick, 2013)'
_computing_structure_solution 'SHELXS-2013 (Sheldrick, 2013)'
_diffrn_ambient_temperature 153(2)
_diffrn_measured_fraction_theta_full 1.000
_diffrn_measured_fraction_theta_max 0.994
_diffrn_measurement_device_type 'CCD area detector'
_diffrn_measurement_method 'omega scans'
_diffrn_radiation_type MoK\a
_diffrn_radiation_wavelength 0.71073
_diffrn_reflns_av_R_equivalents 0.0407
_diffrn_reflns_av_unetI/netI 0.0369
_diffrn_reflns_laue_measured_fraction_full 1.000
_diffrn_reflns_laue_measured_fraction_max 0.994
_diffrn_reflns_limit_h_max 12
_diffrn_reflns_limit_h_min -12
_diffrn_reflns_limit_k_max 19
_diffrn_reflns_limit_k_min -19
_diffrn_reflns_limit_l_max 17
_diffrn_reflns_limit_l_min -18
_diffrn_reflns_number 22519
_diffrn_reflns_point_group_measured_fraction_full 1.000
_diffrn_reflns_point_group_measured_fraction_max 0.994
_diffrn_reflns_theta_full 25.242
_diffrn_reflns_theta_max 30.105
_diffrn_reflns_theta_min 2.188
_diffrn_source microsource
_exptl_absorpt_coefficient_mu 0.331
_exptl_absorpt_correction_T_max 0.7460
_exptl_absorpt_correction_T_min 0.6723
_exptl_absorpt_correction_type empirical
_exptl_absorpt_process_details SADABS
_exptl_crystal_colour colourless
_exptl_crystal_density_diffrn 1.153
_exptl_crystal_description plate
_exptl_crystal_F_000 568
_exptl_crystal_recrystallization_method 'Re-crystallisation from solvent: '
_exptl_crystal_size_max 0.280
_exptl_crystal_size_mid 0.140
_exptl_crystal_size_min 0.030
_refine_diff_density_max 0.543
_refine_diff_density_min -0.422
_refine_diff_density_rms 0.064
_refine_ls_extinction_method none
_refine_ls_goodness_of_fit_ref 1.023
_refine_ls_hydrogen_treatment constr
_refine_ls_matrix_type full
_refine_ls_number_parameters 160
_refine_ls_number_reflns 4504
_refine_ls_number_restraints 0
_refine_ls_restrained_S_all 1.023
_refine_ls_R_factor_all 0.0847
_refine_ls_R_factor_gt 0.0546
_refine_ls_shift/su_max 0.001
_refine_ls_shift/su_mean 0.000
_refine_ls_structure_factor_coef Fsqd
_refine_ls_weighting_details 'w=1/[\s^2^(Fo^2^)+(0.0751P)^2^+0.8152P] where P=(Fo^2^+2Fc^2^)/3'
_refine_ls_weighting_scheme calc
_refine_ls_wR_factor_gt 0.1391
_refine_ls_wR_factor_ref 0.1550
_reflns_Friedel_coverage 0.000
_reflns_number_gt 3184
_reflns_number_total 4504
_reflns_threshold_expression 'I > 2\s(I)'
_cod_data_source_file c5dt02825f2.cif
_cod_data_source_block sadp21n
_cod_depositor_comments 'Adding full bibliography for 7036598--7036603.cif.'
_cod_database_code 7036599
_shelx_space_group_comment
;
The symmetry employed for this shelxl refinement is uniquely defined
by the following loop, which should always be used as a source of
symmetry information in preference to the above space-group names.
They are only intended as comments.
;
_shelx_estimated_absorpt_t_min 0.913
_shelx_estimated_absorpt_t_max 0.990
_shelxl_version_number 2013-4

loop_
_space_group_symop_operation_xyz
'x, y, z'
'-x+1/2, y+1/2, -z+1/2'
'-x, -y, -z'
'x-1/2, -y-1/2, z-1/2'

loop_
_atom_site_label
_atom_site_type_symbol
_atom_site_fract_x
_atom_site_fract_y
_atom_site_fract_z
_atom_site_U_iso_or_equiv
_atom_site_adp_type
_atom_site_occupancy
_atom_site_site_symmetry_order
_atom_site_calc_flag
_atom_site_refinement_flags_posn
_atom_site_refinement_flags_adp
Cl1 Cl 0.70982(7) 0.72331(5) 0.30380(5) 0.04879(19) Uani 1 1 d . .
P1 P 0.55050(6) 0.82377(4) 0.35393(4) 0.03258(16) Uani 1 1 d . .
C1 C 0.4308(2) 0.74190(16) 0.41248(17) 0.0338(4) Uani 1 1 d . .
C2 C 0.3321(2) 0.68984(15) 0.43857(17) 0.0337(4) Uani 1 1 d . .
C3 C 0.2146(2) 0.62389(17) 0.47316(17) 0.0368(5) Uani 1 1 d . .
C31 C 0.2802(4) 0.5609(3) 0.5643(3) 0.0788(10) Uani 1 1 d . .
H31A H 0.3598 0.5204 0.5417 0.095 Uiso 1 1 calc R U
H31B H 0.2017 0.5201 0.5880 0.095 Uiso 1 1 calc R U
H31C H 0.3204 0.6023 0.6208 0.095 Uiso 1 1 calc R U
C32 C 0.0861(4) 0.6850(3) 0.5105(3) 0.0825(11) Uani 1 1 d . .
H32A H 0.1247 0.7255 0.5683 0.099 Uiso 1 1 calc R U
H32B H 0.0089 0.6423 0.5328 0.099 Uiso 1 1 calc R U
H32C H 0.0435 0.7257 0.4541 0.099 Uiso 1 1 calc R U
C33 C 0.1561(5) 0.5597(3) 0.3825(3) 0.1092(17) Uani 1 1 d . .
H33A H 0.1180 0.6000 0.3244 0.131 Uiso 1 1 calc R U
H33B H 0.0758 0.5188 0.4034 0.131 Uiso 1 1 calc R U
H33C H 0.2371 0.5193 0.3618 0.131 Uiso 1 1 calc R U
C4 C 0.6625(2) 0.88224(14) 0.46362(14) 0.0254(4) Uani 1 1 d . .
C5 C 0.7306(2) 0.83451(15) 0.55389(15) 0.0296(4) Uani 1 1 d . .
C51 C 0.7037(3) 0.72805(16) 0.5785(2) 0.0425(5) Uani 1 1 d . .
H51A H 0.7784 0.7066 0.6329 0.051 Uiso 1 1 calc R U
H51B H 0.7115 0.6893 0.5166 0.051 Uiso 1 1 calc R U
H51C H 0.6042 0.7206 0.6018 0.051 Uiso 1 1 calc R U
C6 C 0.8255(2) 0.88817(17) 0.62542(17) 0.0364(5) Uani 1 1 d . .
H6 H 0.8737 0.8554 0.6860 0.044 Uiso 1 1 calc R U
C7 C 0.8529(2) 0.98701(18) 0.61230(17) 0.0383(5) Uani 1 1 d . .
C71 C 0.9588(3) 1.0429(2) 0.6909(2) 0.0599(8) Uani 1 1 d . .
H71A H 1.0433 1.0675 0.6568 0.072 Uiso 1 1 calc R U
H71B H 0.9952 0.9999 0.7471 0.072 Uiso 1 1 calc R U
H71C H 0.9051 1.0967 0.7187 0.072 Uiso 1 1 calc R U
C8 C 0.7808(2) 1.03361(16) 0.52494(17) 0.0361(5) Uani 1 1 d . .
H8 H 0.7966 1.1026 0.5161 0.043 Uiso 1 1 calc R U
C9 C 0.6867(2) 0.98379(14) 0.45002(15) 0.0284(4) Uani 1 1 d . .
C91 C 0.6143(3) 1.04090(16) 0.35726(18) 0.0401(5) Uani 1 1 d . .
H91A H 0.6378 1.1093 0.3664 0.048 Uiso 1 1 calc R U
H91B H 0.5062 1.0320 0.3524 0.048 Uiso 1 1 calc R U
H91C H 0.6529 1.0177 0.2940 0.048 Uiso 1 1 calc R U

loop_
_atom_site_aniso_label
_atom_site_aniso_U_11
_atom_site_aniso_U_22
_atom_site_aniso_U_33
_atom_site_aniso_U_23
_atom_site_aniso_U_13
_atom_site_aniso_U_12
Cl1 0.0465(3) 0.0507(4) 0.0517(4) -0.0219(3) 0.0183(3) -0.0054(3)
P1 0.0321(3) 0.0361(3) 0.0292(3) -0.0015(2) 0.00145(19) -0.0089(2)
C1 0.0319(10) 0.0335(10) 0.0360(11) -0.0055(8) 0.0022(8) -0.0054(8)
C2 0.0312(10) 0.0335(10) 0.0357(11) -0.0053(8) -0.0013(8) -0.0047(8)
C3 0.0316(10) 0.0384(11) 0.0403(11) 0.0023(9) 0.0031(8) -0.0104(9)
C31 0.0600(18) 0.083(2) 0.092(2) 0.044(2) -0.0009(17) -0.0113(17)
C32 0.0558(18) 0.064(2) 0.132(3) 0.025(2) 0.037(2) -0.0030(15)
C33 0.142(4) 0.127(3) 0.060(2) -0.018(2) 0.019(2) -0.106(3)
C4 0.0244(8) 0.0260(9) 0.0262(9) -0.0005(7) 0.0046(7) -0.0026(7)
C5 0.0262(9) 0.0308(10) 0.0318(10) 0.0018(8) 0.0029(7) 0.0016(7)
C51 0.0442(12) 0.0348(11) 0.0470(13) 0.0124(10) -0.0041(10) 0.0010(9)
C6 0.0307(10) 0.0463(12) 0.0315(10) -0.0011(9) -0.0016(8) 0.0033(9)
C7 0.0294(10) 0.0459(12) 0.0396(11) -0.0133(10) 0.0031(8) -0.0048(9)
C71 0.0482(14) 0.0708(19) 0.0592(17) -0.0276(14) -0.0038(12) -0.0164(13)
C8 0.0355(11) 0.0281(10) 0.0457(12) -0.0062(9) 0.0097(9) -0.0076(8)
C9 0.0272(9) 0.0263(9) 0.0326(10) 0.0015(8) 0.0077(7) -0.0027(7)
C91 0.0457(12) 0.0337(11) 0.0417(12) 0.0107(9) 0.0079(9) -0.0013(9)

loop_
_atom_type_symbol
_atom_type_description
_atom_type_scat_dispersion_real
_atom_type_scat_dispersion_imag
_atom_type_scat_source
C C 0.0033 0.0016 'International Tables Vol C Tables 4.2.6.8 and 6.1.1.4'
H H 0.0000 0.0000 'International Tables Vol C Tables 4.2.6.8 and 6.1.1.4'
P P 0.1023 0.0942 'International Tables Vol C Tables 4.2.6.8 and 6.1.1.4'
Cl Cl 0.1484 0.1585 'International Tables Vol C Tables 4.2.6.8 and 6.1.1.4'

loop_
_geom_angle_atom_site_label_1
_geom_angle_atom_site_label_2
_geom_angle_atom_site_label_3
_geom_angle
C1 P1 C4 104.85(9)
C1 P1 Cl1 99.36(8)
C4 P1 Cl1 100.78(6)
C2 C1 P1 169.1(2)
C1 C2 C3 178.0(2)
C2 C3 C33 109.0(2)
C2 C3 C31 110.21(19)
C33 C3 C31 110.0(3)
C2 C3 C32 109.2(2)
C33 C3 C32 110.3(3)
C31 C3 C32 108.2(3)
C3 C31 H31A 109.5
C3 C31 H31B 109.5
H31A C31 H31B 109.5
C3 C31 H31C 109.5
H31A C31 H31C 109.5
H31B C31 H31C 109.5
C3 C32 H32A 109.5
C3 C32 H32B 109.5
H32A C32 H32B 109.5
C3 C32 H32C 109.5
H32A C32 H32C 109.5
H32B C32 H32C 109.5
C3 C33 H33A 109.5
C3 C33 H33B 109.5
H33A C33 H33B 109.5
C3 C33 H33C 109.5
H33A C33 H33C 109.5
H33B C33 H33C 109.5
C5 C4 C9 119.61(17)
C5 C4 P1 126.02(15)
C9 C4 P1 114.26(14)
C6 C5 C4 118.79(19)
C6 C5 C51 117.75(19)
C4 C5 C51 123.45(18)
C5 C51 H51A 109.5
C5 C51 H51B 109.5
H51A C51 H51B 109.5
C5 C51 H51C 109.5
H51A C51 H51C 109.5
H51B C51 H51C 109.5
C7 C6 C5 122.3(2)
C7 C6 H6 118.8
C5 C6 H6 118.8
C6 C7 C8 118.13(19)
C6 C7 C71 121.0(2)
C8 C7 C71 120.9(2)
C7 C71 H71A 109.5
C7 C71 H71B 109.5
H71A C71 H71B 109.5
C7 C71 H71C 109.5
H71A C71 H71C 109.5
H71B C71 H71C 109.5
C9 C8 C7 122.2(2)
C9 C8 H8 118.9
C7 C8 H8 118.9
C8 C9 C4 118.84(18)
C8 C9 C91 118.28(18)
C4 C9 C91 122.88(18)
C9 C91 H91A 109.5
C9 C91 H91B 109.5
H91A C91 H91B 109.5
C9 C91 H91C 109.5
H91A C91 H91C 109.5
H91B C91 H91C 109.5

loop_
_geom_bond_atom_site_label_1
_geom_bond_atom_site_label_2
_geom_bond_distance
Cl1 P1 2.1070(8)
P1 C1 1.753(2)
P1 C4 1.8250(19)
C1 C2 1.196(3)
C2 C3 1.473(3)
C3 C33 1.507(4)
C3 C31 1.520(4)
C3 C32 1.521(4)
C31 H31A 0.9599
C31 H31B 0.9599
C31 H31C 0.9599
C32 H32A 0.9599
C32 H32B 0.9599
C32 H32C 0.9599
C33 H33A 0.9599
C33 H33B 0.9599
C33 H33C 0.9599
C4 C5 1.411(3)
C4 C9 1.415(3)
C5 C6 1.392(3)
C5 C51 1.509(3)
C51 H51A 0.9599
C51 H51B 0.9599
C51 H51C 0.9599
C6 C7 1.382(3)
C6 H6 0.9600
C7 C8 1.388(3)
C7 C71 1.516(3)
C71 H71A 0.9599
C71 H71B 0.9599
C71 H71C 0.9599
C8 C9 1.388(3)
C8 H8 0.9600
C9 C91 1.512(3)
C91 H91A 0.9599
C91 H91B 0.9599
C91 H91C 0.9599

loop_
_geom_torsion_atom_site_label_1
_geom_torsion_atom_site_label_2
_geom_torsion_atom_site_label_3
_geom_torsion_atom_site_label_4
_geom_torsion
C4 P1 C1 C2 145.9(10)
Cl1 P1 C1 C2 -110.3(10)
C1 P1 C4 C5 43.72(19)
Cl1 P1 C4 C5 -59.09(17)
C1 P1 C4 C9 -140.00(14)
Cl1 P1 C4 C9 117.19(13)
C9 C4 C5 C6 -2.7(3)
P1 C4 C5 C6 173.43(15)
C9 C4 C5 C51 176.13(19)
P1 C4 C5 C51 -7.8(3)
C4 C5 C6 C7 1.4(3)
C51 C5 C6 C7 -177.4(2)
C5 C6 C7 C8 0.8(3)
C5 C6 C7 C71 -179.1(2)
C6 C7 C8 C9 -1.8(3)
C71 C7 C8 C9 178.1(2)
C7 C8 C9 C4 0.5(3)
C7 C8 C9 C91 -179.59(19)
C5 C4 C9 C8 1.7(3)
P1 C4 C9 C8 -174.81(15)
C5 C4 C9 C91 -178.15(18)
P1 C4 C9 C91 5.3(2)
